data_7701896
loop_
_publ_author_name
'Zhang, Ailing'
'Wang, Congxiao'
'Lai, Xiaoyu'
'Zhai, Xiaofang'
'Pang, Maofu'
'Tung, Chen-Ho'
'Wang, Wenguang'

_publ_section_title
;
 Reactivity of the diphosphinodithio ligated nickel(0) complex toward
 alkyl halides and resultant nickel(i) and nickel(ii)-alkyl complexes.
;
_journal_issue 44
_journal_name_full 'Dalton transactions (Cambridge, England : 2003)'
_journal_page_first 15757
_journal_page_last 15764
_journal_paper_doi 10.1039/c8dt03188f
_journal_volume 47
_journal_year 2018
_chemical_formula_moiety 'C40 H36 Ni P2 S2, C24 H20 B'
_chemical_formula_sum 'C64 H56 B Ni P2 S2'
_chemical_formula_weight 1020.66
_space_group_crystal_system orthorhombic
_space_group_IT_number 61
_space_group_name_Hall '-P 2ac 2ab'
_space_group_name_H-M_alt 'P b c a'
_symmetry_space_group_name_Hall '-P 2ac 2ab'
_symmetry_space_group_name_H-M 'P b c a'
_atom_sites_solution_hydrogens geom
_atom_sites_solution_primary direct
_audit_block_doi 10.5517/ccdc.csd.cc1zsmds
_audit_creation_date 2018-07-26
_audit_creation_method
;
Olex2 1.2
(compiled 2015.01.26 svn.r3150 for OlexSys, GUI svn.r4998)
;
_audit_update_record
;
2018-10-08 deposited with the CCDC.
2018-10-15 downloaded from the CCDC.
;
_cell_angle_alpha 90
_cell_angle_beta 90
_cell_angle_gamma 90
_cell_formula_units_Z 8
_cell_length_a 18.6906(3)
_cell_length_b 21.6675(3)
_cell_length_c 27.8121(4)
_cell_measurement_reflns_used 14136
_cell_measurement_temperature 293(2)
_cell_measurement_theta_max 76.5070
_cell_measurement_theta_min 4.3930
_cell_volume 11263.3(3)
_computing_data_collection 'CrysAlisPro 1.171.39.30d (Rigaku OD, 2017)'
_computing_molecular_graphics 'Olex2 (Dolomanov et al., 2009)'
_computing_publication_material 'Olex2 (Dolomanov et al., 2009)'
_computing_structure_refinement 'ShelXL (Sheldrick, 2008)'
_computing_structure_solution 'SIR2004 (Burla et al.,  2007)'
_diffrn_ambient_temperature 293(2)
_diffrn_measured_fraction_theta_full 0.990
_diffrn_measured_fraction_theta_max 0.990
_diffrn_measurement_device_type 'XtaLAB Synergy, Dualflex, HyPix'
_diffrn_radiation_type CuK\a
_diffrn_radiation_wavelength 1.54184
_diffrn_reflns_av_R_equivalents 0.0433
_diffrn_reflns_av_unetI/netI 0.0428
_diffrn_reflns_Laue_measured_fraction_full 0.990
_diffrn_reflns_Laue_measured_fraction_max 0.990
_diffrn_reflns_limit_h_max 22
_diffrn_reflns_limit_h_min -22
_diffrn_reflns_limit_k_max 25
_diffrn_reflns_limit_k_min -14
_diffrn_reflns_limit_l_max 33
_diffrn_reflns_limit_l_min -32
_diffrn_reflns_number 34031
_diffrn_reflns_point_group_measured_fraction_full 0.990
_diffrn_reflns_point_group_measured_fraction_max 0.990
_diffrn_reflns_theta_full 67.080
_diffrn_reflns_theta_max 67.080
_diffrn_reflns_theta_min 3.504
_exptl_absorpt_coefficient_mu 2.009
_exptl_absorpt_correction_T_max 1.00000
_exptl_absorpt_correction_T_min 0.61167
_exptl_absorpt_correction_type multi-scan
_exptl_crystal_colour yellow
_exptl_crystal_density_diffrn 1.204
_exptl_crystal_description rod
_exptl_crystal_F_000 4280
_exptl_crystal_size_max 0.52
_exptl_crystal_size_mid 0.18
_exptl_crystal_size_min 0.15
_platon_squeeze_details
;

;
_refine_diff_density_max 0.309
_refine_diff_density_min -0.298
_refine_diff_density_rms 0.050
_refine_ls_extinction_method none
_refine_ls_goodness_of_fit_ref 1.027
_refine_ls_hydrogen_treatment constr
_refine_ls_matrix_type full
_refine_ls_number_parameters 631
_refine_ls_number_reflns 9960
_refine_ls_number_restraints 0
_refine_ls_restrained_S_all 1.027
_refine_ls_R_factor_all 0.0513
_refine_ls_R_factor_gt 0.0391
_refine_ls_shift/su_max 0.002
_refine_ls_shift/su_mean 0.000
_refine_ls_structure_factor_coef Fsqd
_refine_ls_weighting_details 'w=1/[\s^2^(Fo^2^)+(0.0454P)^2^+7.0034P] where P=(Fo^2^+2Fc^2^)/3'
_refine_ls_weighting_scheme calc
_refine_ls_wR_factor_gt 0.0987
_refine_ls_wR_factor_ref 0.1088
_reflns_Friedel_coverage 0.000
_reflns_number_gt 8149
_reflns_number_total 9960
_reflns_threshold_expression 'I > 2\s(I)'
_cod_data_source_file c8dt03188f2.cif
_cod_data_source_block 180403zal-1_sq
_cod_original_cell_volume 11263.4(3)
_cod_database_code 7701896
_shelx_shelxl_version_number 2014/7
_shelx_space_group_comment
;
The symmetry employed for this shelxl refinement is uniquely defined
by the following loop, which should always be used as a source of
symmetry information in preference to the above space-group names.
They are only intended as comments.
;
_shelx_estimated_absorpt_t_max 1.00000
_shelx_estimated_absorpt_t_min 0.61167
_olex2_refinement_description
;
1. Others
 Fixed Uiso: H1A(0.059) H1B(0.059) H2A(0.059) H2B(0.059) H3A(0.049) H3B(0.049)
 H4A(0.052) H4B(0.052) H7(0.054) H8(0.06) H9(0.059) H10(0.048) H12(0.055)
 H13(0.073) H14(0.076) H15(0.07) H16(0.056) H18(0.059) H19(0.084) H20(0.089)
 H21(0.09) H22(0.069) H25(0.043) H26(0.049) H27(0.052) H28(0.049) H30(0.054)
 H31(0.062) H32(0.05) H33(0.046) H34(0.039) H36(0.051) H37(0.064) H38(0.058)
 H39(0.054) H40(0.049) H42(0.067) H43(0.085) H44(0.078) H45(0.061) H46(0.047)
 H48(0.056) H49(0.072) H50(0.082) H51(0.079) H52(0.057) H54(0.051) H55(0.058)
 H56(0.059) H57(0.056) H58(0.043) H60(0.043) H61(0.052) H62(0.059) H63(0.06)
 H64(0.052)
 Fixed X: H1A(0.3715) H1B(0.4407) H2A(0.375) H2B(0.3702) H3A(0.3623)
 H3B(0.4206) H4A(0.1774) H4B(0.2425) H7(0.2997) H8(0.3353) H9(0.3108)
 H10(0.2549) H12(0.1065) H13(-0.0166) H14(-0.0907) H15(-0.0418) H16(0.0801)
 H18(0.1272) H19(0.1623) H20(0.2784) H21(0.3628) H22(0.3286) H25(0.1571)
 H26(0.2104) H27(0.3331) H28(0.4028) H30(0.0998) H31(-0.02) H32(-0.0841) H33(-
 0.0273) H34(0.0937) H36(0.2156) H37(0.2454) H38(0.2759) H39(0.2746)
 H40(0.2436) H42(0.5519) H43(0.5125) H44(0.4985) H45(0.5198) H46(0.5592)
 H48(0.7084) H49(0.8301) H50(0.8832) H51(0.8124) H52(0.6906) H54(0.4561)
 H55(0.3971) H56(0.4612) H57(0.5851) H58(0.6439) H60(0.5339) H61(0.5278)
 H62(0.5718) H63(0.6269) H64(0.6352)
 Fixed Y: H1A(0.2501) H1B(0.2808) H2A(0.3129) H2B(0.2406) H3A(0.3779)
 H3B(0.3283) H4A(0.3062) H4B(0.2712) H7(0.3209) H8(0.4087) H9(0.5048)
 H10(0.5132) H12(0.4196) H13(0.4209) H14(0.4369) H15(0.4515) H16(0.4462)
 H18(0.5506) H19(0.6469) H20(0.6657) H21(0.589) H22(0.4915) H25(0.2536)
 H26(0.1688) H27(0.1574) H28(0.233) H30(0.2988) H31(0.2763) H32(0.3138)
 H33(0.3718) H34(0.393) H36(0.4921) H37(0.5742) H38(0.5578) H39(0.4596)
 H40(0.3768) H42(0.0995) H43(0.0972) H44(0.1878) H45(0.2811) H46(0.2832)
 H48(0.2153) H49(0.2012) H50(0.1566) H51(0.126) H52(0.1387) H54(0.1585)
 H55(0.0776) H56(-0.0022) H57(0.001) H58(0.083) H60(0.2168) H61(0.3038)
 H62(0.397) H63(0.3998) H64(0.3122)
 Fixed Z: H1A(0.6471) H1B(0.6686) H2A(0.7365) H2B(0.7314) H3A(0.5582)
 H3B(0.5696) H4A(0.7691) H4B(0.7913) H7(0.8494) H8(0.8898) H9(0.8585)
 H10(0.7848) H12(0.7954) H13(0.8052) H14(0.7401) H15(0.6644) H16(0.6539)
 H18(0.7014) H19(0.6738) H20(0.653) H21(0.6608) H22(0.685) H25(0.5357)
 H26(0.5009) H27(0.5036) H28(0.5382) H30(0.6404) H31(0.6325) H32(0.5679)
 H33(0.5098) H34(0.5164) H36(0.596) H37(0.5471) H38(0.4677) H39(0.4369)
 H40(0.4852) H42(0.6992) H43(0.777) H44(0.8197) H45(0.782) H46(0.7037)
 H48(0.5755) H49(0.5778) H50(0.6447) H51(0.7082) H52(0.7056) H54(0.6212)
 H55(0.5857) H56(0.5508) H57(0.5518) H58(0.5869) H60(0.5474) H61(0.5008)
 H62(0.529) H63(0.6038) H64(0.6493)
;
_platon_squeeze_void_probe_radius 1.20
_olex2_submission_special_instructions 'No special instructions were received'

loop_
_space_group_symop_operation_xyz
'x, y, z'
'-x+1/2, -y, z+1/2'
'-x, y+1/2, -z+1/2'
'x+1/2, -y+1/2, -z'
'-x, -y, -z'
'x-1/2, y, -z-1/2'
'x, -y-1/2, z-1/2'
'-x-1/2, y-1/2, z'

loop_
_atom_site_label
_atom_site_type_symbol
_atom_site_fract_x
_atom_site_fract_y
_atom_site_fract_z
_atom_site_U_iso_or_equiv
_atom_site_adp_type
_atom_site_occupancy
_atom_site_site_symmetry_order
_atom_site_calc_flag
_atom_site_refinement_flags_posn
Ni1 Ni 0.24895(2) 0.36496(2) 0.66083(2) 0.02953(10) Uani 1 1 d .
S1 S 0.36349(3) 0.35731(3) 0.64000(2) 0.03788(14) Uani 1 1 d .
S2 S 0.26039(3) 0.28509(3) 0.71001(2) 0.03842(14) Uani 1 1 d .
P1 P 0.20492(3) 0.36248(2) 0.58669(2) 0.02833(12) Uani 1 1 d .
P2 P 0.20187(3) 0.43125(2) 0.71224(2) 0.02904(12) Uani 1 1 d .
C1 C 0.38896(14) 0.28381(13) 0.66682(9) 0.0495(6) Uani 1 1 d .
H1A H 0.3715 0.2501 0.6471 0.059 Uiso 1 1 calc R
H1B H 0.4407 0.2808 0.6686 0.059 Uiso 1 1 calc R
C2 C 0.35732(14) 0.27954(13) 0.71649(9) 0.0491(6) Uani 1 1 d .
H2A H 0.3750 0.3129 0.7365 0.059 Uiso 1 1 calc R
H2B H 0.3702 0.2406 0.7314 0.059 Uiso 1 1 calc R
C3 C 0.37156(12) 0.34031(12) 0.57608(9) 0.0411(5) Uani 1 1 d .
H3A H 0.3623 0.3779 0.5582 0.049 Uiso 1 1 calc R
H3B H 0.4206 0.3283 0.5696 0.049 Uiso 1 1 calc R
C4 C 0.22926(14) 0.30464(11) 0.76989(8) 0.0431(6) Uani 1 1 d .
H4A H 0.1774 0.3062 0.7691 0.052 Uiso 1 1 calc R
H4B H 0.2425 0.2712 0.7913 0.052 Uiso 1 1 calc R
C5 C 0.24286(11) 0.42241(11) 0.77195(7) 0.0321(5) Uani 1 1 d .
C6 C 0.25560(12) 0.36379(11) 0.79164(8) 0.0356(5) Uani 1 1 d .
C7 C 0.29057(13) 0.35950(13) 0.83611(8) 0.0453(6) Uani 1 1 d .
H7 H 0.2997 0.3209 0.8494 0.054 Uiso 1 1 calc R
C8 C 0.31158(14) 0.41216(14) 0.86050(9) 0.0503(7) Uani 1 1 d .
H8 H 0.3353 0.4087 0.8898 0.060 Uiso 1 1 calc R
C9 C 0.29761(14) 0.46945(14) 0.84171(9) 0.0491(6) Uani 1 1 d .
H9 H 0.3108 0.5048 0.8585 0.059 Uiso 1 1 calc R
C10 C 0.26382(12) 0.47429(12) 0.79760(8) 0.0403(5) Uani 1 1 d .
H10 H 0.2549 0.5132 0.7848 0.048 Uiso 1 1 calc R
C11 C 0.10613(11) 0.43289(10) 0.72360(8) 0.0351(5) Uani 1 1 d .
C12 C 0.07688(13) 0.42541(12) 0.76892(9) 0.0458(6) Uani 1 1 d .
H12 H 0.1065 0.4196 0.7954 0.055 Uiso 1 1 calc R
C13 C 0.00299(15) 0.42656(15) 0.77481(11) 0.0612(8) Uani 1 1 d .
H13 H -0.0166 0.4209 0.8052 0.073 Uiso 1 1 calc R
C14 C -0.04134(14) 0.43604(15) 0.73594(12) 0.0631(8) Uani 1 1 d .
H14 H -0.0907 0.4369 0.7401 0.076 Uiso 1 1 calc R
C15 C -0.01217(14) 0.44431(15) 0.69065(11) 0.0587(7) Uani 1 1 d .
H15 H -0.0418 0.4515 0.6644 0.070 Uiso 1 1 calc R
C16 C 0.06085(13) 0.44182(12) 0.68453(9) 0.0466(6) Uani 1 1 d .
H16 H 0.0801 0.4462 0.6539 0.056 Uiso 1 1 calc R
C17 C 0.22391(13) 0.51055(10) 0.69587(8) 0.0367(5) Uani 1 1 d .
C18 C 0.17458(16) 0.55748(11) 0.69268(10) 0.0490(6) Uani 1 1 d .
H18 H 0.1272 0.5506 0.7014 0.059 Uiso 1 1 calc R
C19 C 0.1959(2) 0.61547(13) 0.67633(13) 0.0700(9) Uani 1 1 d .
H19 H 0.1623 0.6469 0.6738 0.084 Uiso 1 1 calc R
C20 C 0.2651(2) 0.62684(14) 0.66407(13) 0.0746(10) Uani 1 1 d .
H20 H 0.2784 0.6657 0.6530 0.089 Uiso 1 1 calc R
C21 C 0.3151(2) 0.58106(14) 0.66814(13) 0.0750(10) Uani 1 1 d .
H21 H 0.3628 0.5890 0.6608 0.090 Uiso 1 1 calc R
C22 C 0.29467(16) 0.52285(13) 0.68324(12) 0.0578(7) Uani 1 1 d .
H22 H 0.3286 0.4915 0.6850 0.069 Uiso 1 1 calc R
C23 C 0.32285(12) 0.29060(10) 0.55719(8) 0.0344(5) Uani 1 1 d .
C24 C 0.24759(11) 0.29634(10) 0.55730(7) 0.0305(4) Uani 1 1 d .
C25 C 0.20668(12) 0.25003(10) 0.53606(8) 0.0357(5) Uani 1 1 d .
H25 H 0.1571 0.2536 0.5357 0.043 Uiso 1 1 calc R
C26 C 0.23848(13) 0.19886(11) 0.51554(9) 0.0411(5) Uani 1 1 d .
H26 H 0.2104 0.1688 0.5009 0.049 Uiso 1 1 calc R
C27 C 0.31171(14) 0.19236(11) 0.51674(9) 0.0433(6) Uani 1 1 d .
H27 H 0.3331 0.1574 0.5036 0.052 Uiso 1 1 calc R
C28 C 0.35332(13) 0.23782(11) 0.53744(9) 0.0412(5) Uani 1 1 d .
H28 H 0.4028 0.2330 0.5382 0.049 Uiso 1 1 calc R
C29 C 0.10946(11) 0.34813(10) 0.57892(7) 0.0297(4) Uani 1 1 d .
C30 C 0.07454(13) 0.31329(12) 0.61389(8) 0.0454(6) Uani 1 1 d .
H30 H 0.0998 0.2988 0.6404 0.054 Uiso 1 1 calc R
C31 C 0.00282(14) 0.30022(14) 0.60929(9) 0.0518(7) Uani 1 1 d .
H31 H -0.0200 0.2763 0.6325 0.062 Uiso 1 1 calc R
C32 C -0.03553(12) 0.32230(12) 0.57057(8) 0.0420(5) Uani 1 1 d .
H32 H -0.0841 0.3138 0.5679 0.050 Uiso 1 1 calc R
C33 C -0.00159(12) 0.35690(11) 0.53598(8) 0.0381(5) Uani 1 1 d .
H33 H -0.0273 0.3718 0.5098 0.046 Uiso 1 1 calc R
C34 C 0.07093(12) 0.36978(10) 0.53999(7) 0.0324(5) Uani 1 1 d .
H34 H 0.0937 0.3930 0.5164 0.039 Uiso 1 1 calc R
C35 C 0.22622(11) 0.42590(10) 0.54595(8) 0.0316(4) Uani 1 1 d .
C36 C 0.22721(14) 0.48517(11) 0.56398(9) 0.0422(5) Uani 1 1 d .
H36 H 0.2156 0.4921 0.5960 0.051 Uiso 1 1 calc R
C37 C 0.24537(16) 0.53439(12) 0.53471(10) 0.0530(7) Uani 1 1 d .
H37 H 0.2454 0.5742 0.5471 0.064 Uiso 1 1 calc R
C38 C 0.26334(14) 0.52471(12) 0.48722(10) 0.0483(6) Uani 1 1 d .
H38 H 0.2759 0.5578 0.4677 0.058 Uiso 1 1 calc R
C39 C 0.26261(14) 0.46620(12) 0.46897(9) 0.0451(6) Uani 1 1 d .
H39 H 0.2746 0.4596 0.4369 0.054 Uiso 1 1 calc R
C40 C 0.24406(13) 0.41647(12) 0.49795(8) 0.0412(5) Uani 1 1 d .
H40 H 0.2436 0.3768 0.4852 0.049 Uiso 1 1 calc R
C41 C 0.56270(12) 0.19142(11) 0.69120(8) 0.0378(5) Uani 1 1 d .
C42 C 0.54639(18) 0.13664(13) 0.71549(10) 0.0560(7) Uani 1 1 d .
H42 H 0.5519 0.0995 0.6992 0.067 Uiso 1 1 calc R
C43 C 0.5225(2) 0.13491(16) 0.76251(11) 0.0708(9) Uani 1 1 d .
H43 H 0.5125 0.0972 0.7770 0.085 Uiso 1 1 calc R
C44 C 0.51343(17) 0.18882(17) 0.78781(10) 0.0647(8) Uani 1 1 d .
H44 H 0.4985 0.1878 0.8197 0.078 Uiso 1 1 calc R
C45 C 0.52679(14) 0.24432(14) 0.76549(9) 0.0508(7) Uani 1 1 d .
H45 H 0.5198 0.2811 0.7820 0.061 Uiso 1 1 calc R
C46 C 0.55070(12) 0.24523(12) 0.71820(8) 0.0392(5) Uani 1 1 d .
H46 H 0.5592 0.2832 0.7037 0.047 Uiso 1 1 calc R
C47 C 0.68359(12) 0.17871(10) 0.64002(8) 0.0360(5) Uani 1 1 d .
C48 C 0.72864(14) 0.19690(12) 0.60250(9) 0.0465(6) Uani 1 1 d .
H48 H 0.7084 0.2153 0.5755 0.056 Uiso 1 1 calc R
C49 C 0.80215(15) 0.18876(14) 0.60370(12) 0.0603(8) Uani 1 1 d .
H49 H 0.8301 0.2012 0.5778 0.072 Uiso 1 1 calc R
C50 C 0.83392(16) 0.16210(15) 0.64350(14) 0.0680(9) Uani 1 1 d .
H50 H 0.8832 0.1566 0.6447 0.082 Uiso 1 1 calc R
C51 C 0.79152(17) 0.14386(14) 0.68122(13) 0.0658(9) Uani 1 1 d .
H51 H 0.8124 0.1260 0.7082 0.079 Uiso 1 1 calc R
C52 C 0.71802(15) 0.15172(12) 0.67958(10) 0.0476(6) Uani 1 1 d .
H52 H 0.6906 0.1387 0.7056 0.057 Uiso 1 1 calc R
C53 C 0.55757(12) 0.13092(10) 0.60921(7) 0.0339(5) Uani 1 1 d .
C54 C 0.48286(13) 0.12697(11) 0.60737(9) 0.0422(5) Uani 1 1 d .
H54 H 0.4561 0.1585 0.6212 0.051 Uiso 1 1 calc R
C55 C 0.44683(15) 0.07824(12) 0.58598(9) 0.0481(6) Uani 1 1 d .
H55 H 0.3971 0.0776 0.5857 0.058 Uiso 1 1 calc R
C56 C 0.48495(16) 0.03074(11) 0.56508(9) 0.0490(6) Uani 1 1 d .
H56 H 0.4612 -0.0022 0.5508 0.059 Uiso 1 1 calc R
C57 C 0.55887(16) 0.03274(11) 0.56570(8) 0.0464(6) Uani 1 1 d .
H57 H 0.5851 0.0010 0.5518 0.056 Uiso 1 1 calc R
C58 C 0.59412(13) 0.08228(10) 0.58719(7) 0.0361(5) Uani 1 1 d .
H58 H 0.6439 0.0830 0.5869 0.043 Uiso 1 1 calc R
C59 C 0.58389(11) 0.25280(10) 0.60517(8) 0.0333(5) Uani 1 1 d .
C60 C 0.55276(11) 0.25340(11) 0.55943(8) 0.0360(5) Uani 1 1 d .
H60 H 0.5339 0.2168 0.5474 0.043 Uiso 1 1 calc R
C61 C 0.54871(13) 0.30597(12) 0.53109(9) 0.0433(6) Uani 1 1 d .
H61 H 0.5278 0.3038 0.5008 0.052 Uiso 1 1 calc R
C62 C 0.57552(15) 0.36145(12) 0.54758(10) 0.0491(6) Uani 1 1 d .
H62 H 0.5718 0.3970 0.5290 0.059 Uiso 1 1 calc R
C63 C 0.60796(16) 0.36304(12) 0.59219(10) 0.0502(6) Uani 1 1 d .
H63 H 0.6269 0.3998 0.6038 0.060 Uiso 1 1 calc R
C64 C 0.61230(14) 0.30996(11) 0.61965(9) 0.0436(6) Uani 1 1 d .
H64 H 0.6352 0.3122 0.6493 0.052 Uiso 1 1 calc R
B1 B 0.59606(14) 0.18905(12) 0.63653(9) 0.0343(5) Uani 1 1 d .

loop_
_atom_site_aniso_label
_atom_site_aniso_U_11
_atom_site_aniso_U_22
_atom_site_aniso_U_33
_atom_site_aniso_U_23
_atom_site_aniso_U_13
_atom_site_aniso_U_12
Ni1 0.02656(19) 0.0364(2) 0.02563(19) -0.00152(14) -0.00313(14) 0.00194(14)
S1 0.0263(3) 0.0468(3) 0.0405(3) -0.0089(2) -0.0025(2) -0.0012(2)
S2 0.0433(3) 0.0352(3) 0.0368(3) 0.0006(2) -0.0074(2) -0.0003(2)
P1 0.0275(3) 0.0334(3) 0.0241(3) 0.0003(2) -0.0015(2) -0.0006(2)
P2 0.0248(3) 0.0355(3) 0.0268(3) -0.0008(2) -0.0016(2) 0.0004(2)
C1 0.0389(14) 0.0599(16) 0.0499(15) -0.0038(12) -0.0114(11) 0.0170(12)
C2 0.0456(15) 0.0553(15) 0.0465(14) -0.0016(12) -0.0150(11) 0.0135(12)
C3 0.0279(11) 0.0521(14) 0.0432(13) -0.0076(11) 0.0060(10) -0.0021(10)
C4 0.0499(14) 0.0459(13) 0.0335(12) 0.0078(10) 0.0015(10) -0.0084(11)
C5 0.0256(10) 0.0447(12) 0.0261(10) -0.0034(9) 0.0005(8) -0.0002(9)
C6 0.0297(11) 0.0496(13) 0.0276(11) 0.0030(9) 0.0013(9) -0.0042(9)
C7 0.0386(13) 0.0664(16) 0.0310(12) 0.0091(11) -0.0034(10) 0.0008(12)
C8 0.0396(13) 0.0831(19) 0.0281(12) -0.0054(12) -0.0078(10) -0.0011(13)
C9 0.0423(14) 0.0693(17) 0.0357(13) -0.0172(12) -0.0065(10) -0.0015(12)
C10 0.0351(12) 0.0494(13) 0.0363(12) -0.0077(10) -0.0013(10) 0.0013(10)
C11 0.0246(10) 0.0402(12) 0.0406(12) -0.0006(10) -0.0006(9) -0.0006(9)
C12 0.0345(12) 0.0600(15) 0.0430(13) 0.0089(12) 0.0034(10) 0.0000(11)
C13 0.0424(15) 0.078(2) 0.0634(19) 0.0124(15) 0.0187(13) 0.0021(14)
C14 0.0260(13) 0.076(2) 0.087(2) 0.0053(17) 0.0038(13) 0.0017(13)
C15 0.0317(13) 0.082(2) 0.0623(18) -0.0013(15) -0.0085(12) 0.0047(13)
C16 0.0324(12) 0.0631(16) 0.0444(14) -0.0033(12) -0.0039(10) 0.0030(11)
C17 0.0420(13) 0.0364(11) 0.0318(11) -0.0045(9) -0.0005(9) -0.0031(10)
C18 0.0547(16) 0.0418(13) 0.0505(15) -0.0013(11) -0.0065(12) 0.0037(12)
C19 0.101(3) 0.0380(14) 0.071(2) 0.0050(14) -0.0133(19) 0.0074(16)
C20 0.116(3) 0.0414(16) 0.066(2) 0.0004(14) 0.014(2) -0.0235(18)
C21 0.082(2) 0.0514(18) 0.091(3) -0.0098(16) 0.0289(19) -0.0269(17)
C22 0.0526(17) 0.0445(14) 0.076(2) -0.0071(13) 0.0112(14) -0.0096(12)
C23 0.0329(11) 0.0416(12) 0.0289(11) -0.0011(9) 0.0047(9) -0.0001(9)
C24 0.0334(11) 0.0343(11) 0.0239(10) 0.0014(8) -0.0010(8) 0.0002(9)
C25 0.0338(12) 0.0380(11) 0.0353(12) 0.0015(9) -0.0057(9) 0.0007(9)
C26 0.0453(14) 0.0359(12) 0.0420(13) -0.0059(10) -0.0064(10) 0.0000(10)
C27 0.0472(14) 0.0389(12) 0.0439(14) -0.0070(10) 0.0048(11) 0.0064(11)
C28 0.0334(12) 0.0473(13) 0.0430(13) -0.0046(11) 0.0039(10) 0.0042(10)
C29 0.0284(10) 0.0358(11) 0.0248(10) -0.0019(8) 0.0006(8) -0.0008(9)
C30 0.0401(13) 0.0658(16) 0.0303(12) 0.0139(11) -0.0080(10) -0.0108(12)
C31 0.0408(14) 0.0787(18) 0.0359(13) 0.0134(12) -0.0015(11) -0.0204(13)
C32 0.0298(11) 0.0592(15) 0.0370(13) -0.0014(11) -0.0030(9) -0.0055(11)
C33 0.0342(12) 0.0482(13) 0.0319(11) -0.0007(10) -0.0066(9) 0.0039(10)
C34 0.0335(11) 0.0382(11) 0.0254(10) 0.0020(9) 0.0003(8) 0.0025(9)
C35 0.0274(10) 0.0383(11) 0.0292(11) 0.0043(9) -0.0034(8) -0.0016(9)
C36 0.0501(14) 0.0401(12) 0.0363(12) 0.0030(10) 0.0044(10) 0.0031(11)
C37 0.0719(19) 0.0360(13) 0.0510(16) 0.0050(12) 0.0085(13) -0.0023(12)
C38 0.0497(15) 0.0486(14) 0.0466(15) 0.0157(12) 0.0013(11) -0.0103(12)
C39 0.0476(14) 0.0588(15) 0.0289(12) 0.0082(11) 0.0034(10) -0.0111(12)
C40 0.0491(14) 0.0430(13) 0.0314(12) -0.0013(10) 0.0023(10) -0.0069(11)
C41 0.0372(12) 0.0461(13) 0.0301(11) -0.0045(10) -0.0023(9) -0.0003(10)
C42 0.080(2) 0.0533(15) 0.0346(13) 0.0007(11) 0.0064(13) -0.0070(14)
C43 0.097(3) 0.073(2) 0.0420(16) 0.0075(14) 0.0145(16) -0.0153(18)
C44 0.0655(19) 0.097(2) 0.0318(13) -0.0061(15) 0.0134(13) -0.0059(17)
C45 0.0440(14) 0.0738(18) 0.0346(13) -0.0169(13) 0.0040(11) 0.0026(13)
C46 0.0308(11) 0.0525(13) 0.0342(12) -0.0085(10) -0.0040(9) -0.0007(10)
C47 0.0374(12) 0.0364(11) 0.0342(12) -0.0073(9) -0.0075(9) -0.0003(9)
C48 0.0395(13) 0.0570(15) 0.0430(14) -0.0070(12) -0.0024(11) 0.0009(11)
C49 0.0393(15) 0.0709(19) 0.071(2) -0.0118(15) 0.0023(13) -0.0018(13)
C50 0.0333(14) 0.074(2) 0.097(3) -0.0154(19) -0.0156(16) 0.0034(14)
C51 0.0581(19) 0.0603(18) 0.079(2) -0.0084(16) -0.0356(17) 0.0109(15)
C52 0.0520(15) 0.0441(13) 0.0466(14) -0.0020(11) -0.0140(12) 0.0043(12)
C53 0.0399(12) 0.0379(11) 0.0238(10) 0.0020(9) -0.0006(9) -0.0008(9)
C54 0.0412(13) 0.0458(13) 0.0395(13) -0.0070(10) -0.0003(10) -0.0032(11)
C55 0.0463(14) 0.0570(15) 0.0409(14) 0.0024(12) -0.0045(11) -0.0141(12)
C56 0.0727(19) 0.0415(13) 0.0330(13) 0.0010(10) -0.0076(12) -0.0169(13)
C57 0.0708(18) 0.0370(12) 0.0314(12) -0.0025(10) -0.0038(12) 0.0022(12)
C58 0.0459(13) 0.0381(12) 0.0244(10) 0.0020(9) -0.0036(9) 0.0020(10)
C59 0.0295(11) 0.0406(12) 0.0299(11) -0.0036(9) 0.0010(9) 0.0014(9)
C60 0.0288(11) 0.0459(12) 0.0332(11) -0.0020(10) 0.0004(9) 0.0021(10)
C61 0.0340(12) 0.0616(15) 0.0342(12) 0.0070(11) 0.0030(10) 0.0063(11)
C62 0.0486(15) 0.0493(14) 0.0495(15) 0.0110(12) 0.0097(12) 0.0049(12)
C63 0.0586(17) 0.0395(13) 0.0526(16) 0.0006(11) 0.0054(13) -0.0043(12)
C64 0.0494(14) 0.0457(13) 0.0359(13) -0.0022(10) -0.0025(11) -0.0039(11)
B1 0.0355(13) 0.0393(13) 0.0281(12) -0.0026(10) -0.0029(10) -0.0004(11)

loop_
_atom_type_symbol
_atom_type_description
_atom_type_scat_dispersion_real
_atom_type_scat_dispersion_imag
_atom_type_scat_source
C C 0.0181 0.0091 'International Tables Vol C Tables 4.2.6.8 and 6.1.1.4'
H H 0.0000 0.0000 'International Tables Vol C Tables 4.2.6.8 and 6.1.1.4'
B B 0.0090 0.0039 'International Tables Vol C Tables 4.2.6.8 and 6.1.1.4'
Ni Ni -3.0029 0.5091 'International Tables Vol C Tables 4.2.6.8 and 6.1.1.4'
P P 0.2955 0.4335 'International Tables Vol C Tables 4.2.6.8 and 6.1.1.4'
S S 0.3331 0.5567 'International Tables Vol C Tables 4.2.6.8 and 6.1.1.4'

loop_
_geom_angle_atom_site_label_1
_geom_angle_atom_site_label_2
_geom_angle_atom_site_label_3
_geom_angle
S2 Ni1 S1 90.56(3)
S2 Ni1 P1 126.15(3)
P1 Ni1 S1 96.48(2)
P2 Ni1 S1 126.90(3)
P2 Ni1 S2 98.44(2)
P2 Ni1 P1 117.97(2)
C1 S1 Ni1 102.12(9)
C3 S1 Ni1 110.43(8)
C3 S1 C1 101.60(12)
C2 S2 Ni1 102.02(9)
C4 S2 Ni1 110.69(8)
C4 S2 C2 104.07(12)
C24 P1 Ni1 105.77(7)
C29 P1 Ni1 118.46(7)
C29 P1 C24 103.86(10)
C29 P1 C35 105.56(10)
C35 P1 Ni1 118.52(7)
C35 P1 C24 102.53(10)
C5 P2 Ni1 110.53(7)
C11 P2 Ni1 121.15(8)
C11 P2 C5 104.80(10)
C11 P2 C17 104.32(11)
C17 P2 Ni1 111.15(8)
C17 P2 C5 103.26(10)
S1 C1 H1A 109.9
S1 C1 H1B 109.9
H1A C1 H1B 108.3
C2 C1 S1 109.08(18)
C2 C1 H1A 109.9
C2 C1 H1B 109.9
S2 C2 H2A 110.3
S2 C2 H2B 110.3
C1 C2 S2 107.17(17)
C1 C2 H2A 110.3
C1 C2 H2B 110.3
H2A C2 H2B 108.5
S1 C3 H3A 108.3
S1 C3 H3B 108.3
H3A C3 H3B 107.4
C23 C3 S1 115.81(16)
C23 C3 H3A 108.3
C23 C3 H3B 108.3
S2 C4 H4A 107.9
S2 C4 H4B 107.9
H4A C4 H4B 107.2
C6 C4 S2 117.66(17)
C6 C4 H4A 107.9
C6 C4 H4B 107.9
C6 C5 P2 121.16(17)
C10 C5 P2 119.83(18)
C10 C5 C6 119.0(2)
C5 C6 C4 124.1(2)
C7 C6 C4 116.9(2)
C7 C6 C5 118.9(2)
C6 C7 H7 119.7
C8 C7 C6 120.7(2)
C8 C7 H7 119.7
C7 C8 H8 119.8
C9 C8 C7 120.3(2)
C9 C8 H8 119.8
C8 C9 H9 120.2
C8 C9 C10 119.6(2)
C10 C9 H9 120.2
C5 C10 H10 119.2
C9 C10 C5 121.5(2)
C9 C10 H10 119.2
C12 C11 P2 123.03(18)
C12 C11 C16 119.2(2)
C16 C11 P2 117.78(18)
C11 C12 H12 120.1
C11 C12 C13 119.8(2)
C13 C12 H12 120.1
C12 C13 H13 119.8
C14 C13 C12 120.5(3)
C14 C13 H13 119.8
C13 C14 H14 120.1
C13 C14 C15 119.8(3)
C15 C14 H14 120.1
C14 C15 H15 120.1
C16 C15 C14 119.9(3)
C16 C15 H15 120.1
C11 C16 H16 119.6
C15 C16 C11 120.8(3)
C15 C16 H16 119.6
C18 C17 P2 124.1(2)
C18 C17 C22 118.6(2)
C22 C17 P2 117.20(19)
C17 C18 H18 120.2
C17 C18 C19 119.7(3)
C19 C18 H18 120.2
C18 C19 H19 119.4
C20 C19 C18 121.1(3)
C20 C19 H19 119.4
C19 C20 H20 120.1
C19 C20 C21 119.8(3)
C21 C20 H20 120.1
C20 C21 H21 120.1
C20 C21 C22 119.8(3)
C22 C21 H21 120.1
C17 C22 H22 119.6
C21 C22 C17 120.9(3)
C21 C22 H22 119.6
C24 C23 C3 122.60(19)
C28 C23 C3 118.6(2)
C28 C23 C24 118.8(2)
C23 C24 P1 120.22(16)
C25 C24 P1 120.90(17)
C25 C24 C23 118.9(2)
C24 C25 H25 119.4
C26 C25 C24 121.1(2)
C26 C25 H25 119.4
C25 C26 H26 120.0
C27 C26 C25 120.0(2)
C27 C26 H26 120.0
C26 C27 H27 120.1
C26 C27 C28 119.8(2)
C28 C27 H27 120.1
C23 C28 H28 119.3
C27 C28 C23 121.4(2)
C27 C28 H28 119.3
C30 C29 P1 117.89(17)
C34 C29 P1 122.99(16)
C34 C29 C30 119.1(2)
C29 C30 H30 119.9
C31 C30 C29 120.2(2)
C31 C30 H30 119.9
C30 C31 H31 119.7
C30 C31 C32 120.5(2)
C32 C31 H31 119.7
C31 C32 H32 120.1
C33 C32 C31 119.7(2)
C33 C32 H32 120.1
C32 C33 H33 119.9
C32 C33 C34 120.3(2)
C34 C33 H33 119.9
C29 C34 C33 120.2(2)
C29 C34 H34 119.9
C33 C34 H34 119.9
C36 C35 P1 118.58(17)
C36 C35 C40 118.9(2)
C40 C35 P1 122.52(17)
C35 C36 H36 119.8
C35 C36 C37 120.5(2)
C37 C36 H36 119.8
C36 C37 H37 119.8
C38 C37 C36 120.4(2)
C38 C37 H37 119.8
C37 C38 H38 120.2
C39 C38 C37 119.7(2)
C39 C38 H38 120.2
C38 C39 H39 119.8
C38 C39 C40 120.5(2)
C40 C39 H39 119.8
C35 C40 H40 119.9
C39 C40 C35 120.2(2)
C39 C40 H40 119.9
C42 C41 C46 114.3(2)
C42 C41 B1 120.2(2)
C46 C41 B1 125.5(2)
C41 C42 H42 118.3
C43 C42 C41 123.4(3)
C43 C42 H42 118.3
C42 C43 H43 120.0
C44 C43 C42 120.1(3)
C44 C43 H43 120.0
C43 C44 H44 120.3
C43 C44 C45 119.3(3)
C45 C44 H44 120.3
C44 C45 H45 120.1
C44 C45 C46 119.9(3)
C46 C45 H45 120.1
C41 C46 H46 118.5
C45 C46 C41 123.1(2)
C45 C46 H46 118.5
C48 C47 C52 115.3(2)
C48 C47 B1 120.9(2)
C52 C47 B1 123.8(2)
C47 C48 H48 118.5
C49 C48 C47 122.9(3)
C49 C48 H48 118.5
C48 C49 H49 120.1
C50 C49 C48 119.9(3)
C50 C49 H49 120.1
C49 C50 H50 120.5
C51 C50 C49 119.0(3)
C51 C50 H50 120.5
C50 C51 H51 119.6
C50 C51 C52 120.8(3)
C52 C51 H51 119.6
C47 C52 H52 118.9
C51 C52 C47 122.2(3)
C51 C52 H52 118.9
C54 C53 B1 120.1(2)
C58 C53 C54 115.2(2)
C58 C53 B1 124.7(2)
C53 C54 H54 118.4
C55 C54 C53 123.1(2)
C55 C54 H54 118.4
C54 C55 H55 120.1
C56 C55 C54 119.9(3)
C56 C55 H55 120.1
C55 C56 H56 120.4
C55 C56 C57 119.2(2)
C57 C56 H56 120.4
C56 C57 H57 119.9
C56 C57 C58 120.1(2)
C58 C57 H57 119.9
C53 C58 H58 118.7
C57 C58 C53 122.5(2)
C57 C58 H58 118.7
C60 C59 C64 114.2(2)
C60 C59 B1 123.10(19)
C64 C59 B1 122.3(2)
C59 C60 H60 118.4
C61 C60 C59 123.2(2)
C61 C60 H60 118.4
C60 C61 H61 119.8
C62 C61 C60 120.4(2)
C62 C61 H61 119.8
C61 C62 H62 120.7
C61 C62 C63 118.6(2)
C63 C62 H62 120.7
C62 C63 H63 120.0
C62 C63 C64 120.1(2)
C64 C63 H63 120.0
C59 C64 H64 118.2
C63 C64 C59 123.5(2)
C63 C64 H64 118.2
C41 B1 C47 108.97(18)
C41 B1 C59 114.24(19)
C53 B1 C41 106.66(18)
C53 B1 C47 110.94(18)
C53 B1 C59 109.76(17)
C59 B1 C47 106.32(18)

loop_
_geom_bond_atom_site_label_1
_geom_bond_atom_site_label_2
_geom_bond_distance
Ni1 S1 2.2240(6)
Ni1 S2 2.2160(7)
Ni1 P1 2.2209(6)
Ni1 P2 2.2095(6)
S1 C1 1.822(3)
S1 C3 1.822(2)
S2 C2 1.825(3)
S2 C4 1.814(2)
P1 C24 1.833(2)
P1 C29 1.824(2)
P1 C35 1.825(2)
P2 C5 1.839(2)
P2 C11 1.817(2)
P2 C17 1.825(2)
C1 H1A 0.9700
C1 H1B 0.9700
C1 C2 1.506(4)
C2 H2A 0.9700
C2 H2B 0.9700
C3 H3A 0.9700
C3 H3B 0.9700
C3 C23 1.505(3)
C4 H4A 0.9700
C4 H4B 0.9700
C4 C6 1.500(3)
C5 C6 1.403(3)
C5 C10 1.388(3)
C6 C7 1.402(3)
C7 H7 0.9300
C7 C8 1.384(4)
C8 H8 0.9300
C8 C9 1.372(4)
C9 H9 0.9300
C9 C10 1.384(3)
C10 H10 0.9300
C11 C12 1.384(3)
C11 C16 1.391(3)
C12 H12 0.9300
C12 C13 1.391(4)
C13 H13 0.9300
C13 C14 1.377(4)
C14 H14 0.9300
C14 C15 1.384(4)
C15 H15 0.9300
C15 C16 1.376(4)
C16 H16 0.9300
C17 C18 1.376(4)
C17 C22 1.394(4)
C18 H18 0.9300
C18 C19 1.395(4)
C19 H19 0.9300
C19 C20 1.360(5)
C20 H20 0.9300
C20 C21 1.367(5)
C21 H21 0.9300
C21 C22 1.383(4)
C22 H22 0.9300
C23 C24 1.412(3)
C23 C28 1.391(3)
C24 C25 1.393(3)
C25 H25 0.9300
C25 C26 1.381(3)
C26 H26 0.9300
C26 C27 1.376(3)
C27 H27 0.9300
C27 C28 1.381(3)
C28 H28 0.9300
C29 C30 1.393(3)
C29 C34 1.382(3)
C30 H30 0.9300
C30 C31 1.376(3)
C31 H31 0.9300
C31 C32 1.379(3)
C32 H32 0.9300
C32 C33 1.375(3)
C33 H33 0.9300
C33 C34 1.388(3)
C34 H34 0.9300
C35 C36 1.379(3)
C35 C40 1.391(3)
C36 H36 0.9300
C36 C37 1.384(3)
C37 H37 0.9300
C37 C38 1.379(4)
C38 H38 0.9300
C38 C39 1.366(4)
C39 H39 0.9300
C39 C40 1.389(3)
C40 H40 0.9300
C41 C42 1.399(4)
C41 C46 1.405(3)
C41 B1 1.644(3)
C42 H42 0.9300
C42 C43 1.383(4)
C43 H43 0.9300
C43 C44 1.374(5)
C44 H44 0.9300
C44 C45 1.376(4)
C45 H45 0.9300
C45 C46 1.389(3)
C46 H46 0.9300
C47 C48 1.398(4)
C47 C52 1.402(3)
C47 B1 1.654(3)
C48 H48 0.9300
C48 C49 1.386(4)
C49 H49 0.9300
C49 C50 1.382(5)
C50 H50 0.9300
C50 C51 1.373(5)
C51 H51 0.9300
C51 C52 1.385(4)
C52 H52 0.9300
C53 C54 1.400(3)
C53 C58 1.397(3)
C53 B1 1.638(3)
C54 H54 0.9300
C54 C55 1.386(3)
C55 H55 0.9300
C55 C56 1.380(4)
C56 H56 0.9300
C56 C57 1.382(4)
C57 H57 0.9300
C57 C58 1.394(3)
C58 H58 0.9300
C59 C60 1.399(3)
C59 C64 1.407(3)
C59 B1 1.649(3)
C60 H60 0.9300
C60 C61 1.387(3)
C61 H61 0.9300
C61 C62 1.381(4)
C62 H62 0.9300
C62 C63 1.381(4)
C63 H63 0.9300
C63 C64 1.383(4)
C64 H64 0.9300

loop_
_platon_squeeze_void_nr
_platon_squeeze_void_average_x
_platon_squeeze_void_average_y
_platon_squeeze_void_average_z
_platon_squeeze_void_volume
_platon_squeeze_void_count_electrons
_platon_squeeze_void_content
1 0.000 0.500 0.000 330 80 ' '
2 0.000 1.000 0.500 330 80 ' '
3 0.500 0.500 0.500 330 80 ' '
4 0.500 0.000 1.000 330 80 ' '
